data_2005888
loop_
_publ_author_name
'Lis, T.'

_publ_section_title
;
 Phosphonoacetic Acid (H~3~AP) and its Salts KH~2~AP.H~2~ O,
 (NH~4~)H~2~AP, LiH~2~AP, NaH~2~AP.2H~2~ O, K~2~HAP, (NH~4~)~2~HAP,
 Na~2~HAP.2H~2~ O, (NH~4~)~3~AP.2H~2~ O and Na~3~AP.10H~2~O
;
_journal_issue 1
_journal_name_full 'Acta Crystallographica Section C'
_journal_page_first 28
_journal_page_last 42
_journal_paper_doi 10.1107/S0108270196009390
_journal_volume 53
_journal_year 1997
_chemical_formula_moiety '2Na 1+, (C2 H3 O5 P) 2- , 2H2 O'
_chemical_formula_sum 'C2 H7 Na2 O7 P'
_chemical_formula_weight 220.03
_chemical_name_systematic
;
disodium phosphonoacetate dihydrate
;
_space_group_IT_number 15
_symmetry_cell_setting monoclinic
_symmetry_space_group_name_Hall '-C 2yc'
_symmetry_space_group_name_H-M 'C 1 2/c 1'
_cell_angle_alpha 90.
_cell_angle_beta 101.42(9)
_cell_angle_gamma 90.
_cell_formula_units_Z 8
_cell_length_a 11.76(2)
_cell_length_b 6.780(4)
_cell_length_c 19.64(2)
_cell_measurement_reflns_used 50
_cell_measurement_temperature 297(1)
_cell_measurement_theta_max 13
_cell_measurement_theta_min 10
_cell_volume 1535(3)
_diffrn_ambient_temperature 297.0(10)
_diffrn_measurement_device 'Kuma KM4 automatic diffractometer'
_diffrn_measurement_method '\w/2\q scans'
_diffrn_radiation_monochromator graphite
_diffrn_radiation_source 'fine-focus sealed tube'
_diffrn_radiation_type MoK\a
_diffrn_radiation_wavelength 0.71073
_diffrn_reflns_av_R_equivalents 0.0125
_diffrn_reflns_av_sigmaI/netI 0.0309
_diffrn_reflns_limit_h_max 16
_diffrn_reflns_limit_h_min 0
_diffrn_reflns_limit_k_max 10
_diffrn_reflns_limit_k_min 0
_diffrn_reflns_limit_l_max 30
_diffrn_reflns_limit_l_min -31
_diffrn_reflns_number 2263
_diffrn_reflns_theta_max 35
_diffrn_reflns_theta_min 2
_diffrn_standards_decay_% 5
_diffrn_standards_interval_count 100
_diffrn_standards_number 3
_exptl_absorpt_coefficient_mu 0.467
_exptl_absorpt_correction_type none
_exptl_crystal_colour colorless
_exptl_crystal_density_diffrn 1.904(4)
_exptl_crystal_density_meas 1.897
_exptl_crystal_density_method 'flotation in CCl~4~/1,2-dibromethane at room temperature'
_exptl_crystal_description 'long plates'
_exptl_crystal_F_000 896
_exptl_crystal_size_max 0.6
_exptl_crystal_size_mid 0.4
_exptl_crystal_size_min 0.2
_refine_diff_density_max 0.78
_refine_diff_density_min -1.15
_refine_ls_extinction_method none
_refine_ls_goodness_of_fit_all 1.034
_refine_ls_goodness_of_fit_obs 1.104
_refine_ls_hydrogen_treatment refall
_refine_ls_matrix_type full
_refine_ls_number_parameters 146
_refine_ls_number_reflns 2250
_refine_ls_number_restraints 0
_refine_ls_restrained_S_all 1.034
_refine_ls_restrained_S_obs 1.104
_refine_ls_R_factor_all 0.0801
_refine_ls_R_factor_obs 0.0513
_refine_ls_shift/esd_max 0.092
_refine_ls_shift/esd_mean 0.008
_refine_ls_structure_factor_coef Fsqd
_refine_ls_weighting_details 'w = 1/[\s^2^(Fo^2^)+(0.118P)^2^] where P=(Fo^2^+2Fc^2^)/3'
_refine_ls_weighting_scheme calc
_refine_ls_wR_factor_all 0.1532
_refine_ls_wR_factor_obs 0.1371
_reflns_number_observed 1615
_reflns_number_total 2250
_reflns_observed_criterion >2sigma(I)
_cod_data_source_file mu1260.cif
_cod_data_source_block IX
_cod_depositor_comments
;
The following automatic conversions were performed:

'_refine_ls_weighting_scheme' value 'calc w =
1/[\s^2^(Fo^2^)+(0.118P)^2^] where P=(Fo^2^+2Fc^2^)/3' was changed to
'calc'. New tag '_refine_ls_weighting_details' was created. The value
of the new tag was set to 'w = 1/[\s^2^(Fo^2^)+(0.118P)^2^] where
P=(Fo^2^+2Fc^2^)/3'.

Automatic conversion script
Id: cif_fix_values 3143 2015-03-26 13:38:13Z robertas 
;
_cod_original_cell_volume 1535(4)
_cod_original_sg_symbol_H-M 'C 2/c'
_cod_original_formula_sum 'C2 H7 Na2 O7 P1'
_cod_database_code 2005888

loop_
_symmetry_equiv_pos_as_xyz
'x, y, z'
'-x, y, -z+1/2'
'x+1/2, y+1/2, z'
'-x+1/2, y+1/2, -z+1/2'
'-x, -y, -z'
'x, -y, z-1/2'
'-x+1/2, -y+1/2, -z'
'x+1/2, -y+1/2, z-1/2'

loop_
_atom_site_aniso_label
_atom_site_aniso_U_11
_atom_site_aniso_U_22
_atom_site_aniso_U_33
_atom_site_aniso_U_12
_atom_site_aniso_U_13
_atom_site_aniso_U_23
P 0.0190(3) 0.0117(3) 0.0135(3) 0.0011(2) 0.0005(2) -0.0001(2)
O1 0.0259(8) 0.0122(7) 0.0193(7) 0.0032(6) 0.0023(6) 0.0028(5)
O2 0.0271(9) 0.0216(8) 0.0186(8) 0.0001(6) -0.0040(7) -0.0025(6)
O3 0.0247(8) 0.0159(7) 0.0162(7) 0.0027(6) 0.0017(6) -0.0033(5)
O4 0.0364(10) 0.0159(7) 0.0218(8) -0.0027(7) 0.0049(7) -0.0029(6)
O5 0.0254(8) 0.0200(8) 0.0215(8) 0.0014(6) 0.0019(6) 0.0002(6)
C2 0.0224(10) 0.0165(9) 0.0144(8) -0.0012(8) 0.0029(8) 0.0004(7)
C1 0.0216(10) 0.0155(9) 0.0156(9) -0.0030(7) 0.0062(8) 0.0000(7)
Na1 0.0260(5) 0.0168(4) 0.0231(5) 0.0011(3) 0.0056(4) 0.0011(3)
Na2 0.0392(6) 0.0180(5) 0.0228(5) -0.0042(4) 0.0044(4) -0.0002(4)
O6 0.097(2) 0.0303(12) 0.0250(10) -0.0029(12) 0.0105(12) -0.0035(9)
O7 0.033(3) 0.039(3) 0.028(2) 0.010(2) 0.003(2) -0.002(2)
O71 0.053(4) 0.085(6) 0.024(3) 0.040(4) -0.001(3) -0.005(3)

loop_
_atom_site_label
_atom_site_occupancy
_atom_site_fract_x
_atom_site_fract_y
_atom_site_fract_z
_atom_site_U_iso_or_equiv
_atom_site_thermal_displace_type
_atom_site_calc_flag
_atom_site_refinement_flags
_atom_site_type_symbol
P 1 0.65227(5) 0.27093(8) 0.60797(3) 0.0151(2) Uani d . P
O1 1 0.60325(15) 0.4419(2) 0.56277(8) 0.0194(4) Uani d . O
O2 1 0.74526(15) 0.3167(3) 0.66999(9) 0.0236(4) Uani d . O
O3 1 0.70230(15) 0.1129(2) 0.56121(9) 0.0193(4) Uani d . O
O4 1 0.4424(2) -0.0959(2) 0.55550(9) 0.0248(4) Uani d . O
O5 1 0.3686(2) 0.2056(3) 0.55081(9) 0.0227(4) Uani d . O
O6 1 0.7566(3) 0.7246(4) 0.69188(12) 0.0512(8) Uani d . O
O7 0.50 0.9149(5) 0.0416(9) 0.6846(4) 0.034(2) Uani d P O
O71 0.50 0.9545(7) 0.1192(14) 0.6804(4) 0.055(2) Uani d P O
C1 1 0.4406(2) 0.0791(3) 0.57778(11) 0.0173(5) Uani d . C
C2 1 0.5368(2) 0.1402(3) 0.63761(11) 0.0179(4) Uani d . C
Na1 1 0.91315(9) 0.05519(13) 0.56248(5) 0.0219(3) Uani d . Na
Na2 1 0.17839(10) 0.25864(14) 0.57435(5) 0.0269(3) Uani d . Na
H21 1 0.5686(28) 0.0301(52) 0.6646(17) 0.029(8) Uiso d . H
H22 1 0.5062(27) 0.2274(44) 0.6669(16) 0.020(7) Uiso d . H
H3 1 0.6619(35) 0.0926(57) 0.5217(23) 0.044(10) Uiso d . H
H6 1 0.7622(31) 0.6063(63) 0.6941(20) 0.036(10) Uiso d . H
H61 1 0.7703(68) 0.8169(129) 0.7258(45) 0.146(30) Uiso d . H
H7 1 0.8795(54) 0.1823(95) 0.6757(34) 0.096(18) Uiso d . H
H71 1 0.9867(58) 0.1203(103) 0.7060(31) 0.094(26) Uiso d . H

loop_
_atom_type_symbol
_atom_type_description
_atom_type_scat_dispersion_real
_atom_type_scat_dispersion_imag
_atom_type_scat_source
C C 0.0033 0.0016 'International Tables Vol C Tables 4.2.6.8 and 6.1.1.4'
H H 0.0000 0.0000 'International Tables Vol C Tables 4.2.6.8 and 6.1.1.4'
O O 0.0106 0.0060 'International Tables Vol C Tables 4.2.6.8 and 6.1.1.4'
Na Na 0.0362 0.0249 'International Tables Vol C Tables 4.2.6.8 and 6.1.1.4'
P P 0.1023 0.0942 'International Tables Vol C Tables 4.2.6.8 and 6.1.1.4'

loop_
_geom_angle_atom_site_label_1
_geom_angle_atom_site_label_2
_geom_angle_atom_site_label_3
_geom_angle_site_symmetry_1
_geom_angle_site_symmetry_3
_geom_angle
_geom_angle_publ_flag
O1 P O2 . . 116.9(2) no
O1 P O3 . . 108.6(2) no
O2 P O3 . . 108.3(2) no
O1 P C2 . . 110.0(2) no
O2 P C2 . . 108.2(2) no
O3 P C2 . . 104.0(2) no
C1 C2 P . . 112.1(2) no
O4 C1 C2 . . 117.5(2) no
O5 C1 C2 . . 118.7(2) no
O5 C1 O4 . . 123.6(2) no
P O1 Na2 . 3 124.23(12) ?
P O1 Na1 . 3_455 120.26(11) ?
Na2 O1 Na1 3 3_455 92.37(9) ?
P O1 Na1 . 7_656 123.25(10) ?
Na2 O1 Na1 3 7_656 92.53(7) ?
Na1 O1 Na1 3_455 7_656 96.30(11) ?
P O3 Na2 . 3_545 122.46(10) ?
P O3 Na1 . . 125.13(11) ?
Na2 O3 Na1 3_545 . 88.84(7) ?
P O3 O4 . 5_656 106.77(11) ?
Na2 O3 O4 3_545 5_656 88.88(7) ?
Na1 O3 O4 . 5_656 118.71(12) ?
P O3 H3 . . 116.(3) ?
Na2 O3 H3 3_545 . 83.(3) ?
Na1 O3 H3 . . 111.(3) ?
O4 O3 H3 5_656 . 9.(3) ?
C1 O4 Na1 . 3_445 153.1(2) ?
C1 O4 Na2 . 3_545 110.8(2) ?
Na1 O4 Na2 3_445 3_545 78.56(8) ?
C1 O5 Na2 . . 127.0(2) ?
C1 O5 Na2 . 7_556 120.0(2) ?
Na2 O5 Na2 . 7_556 98.41(11) ?
C1 O5 Na1 . 3_455 121.0(2) ?
Na2 O5 Na1 . 3_455 91.56(8) ?
Na2 O5 Na1 7_556 3_455 89.98(7) ?
C1 C2 H21 . . 112.(2) ?
P C2 H21 . . 109.(2) ?
C1 C2 H22 . . 109.0(18) ?
P C2 H22 . . 106.9(19) ?
H21 C2 H22 . . 108.(3) ?
O71 Na1 O1 . 3_545 92.7(2) ?
O71 Na1 O7 . . 17.5(2) ?
O1 Na1 O7 3_545 . 99.5(2) ?
O71 Na1 O4 . 3 82.4(3) ?
O1 Na1 O4 3_545 3 100.05(8) ?
O7 Na1 O4 . 3 97.03(15) ?
O71 Na1 O5 . 3_545 106.1(3) ?
O1 Na1 O5 3_545 3_545 82.48(8) ?
O7 Na1 O5 . 3_545 90.90(15) ?
O4 Na1 O5 3 3_545 171.12(7) ?
O71 Na1 O1 . 7_656 166.4(3) ?
O1 Na1 O1 3_545 7_656 83.70(11) ?
O7 Na1 O1 . 7_656 175.65(14) ?
O4 Na1 O1 3 7_656 85.28(6) ?
O5 Na1 O1 3_545 7_656 86.55(7) ?
O71 Na1 O3 . . 89.6(2) ?
O1 Na1 O3 3_545 . 170.01(7) ?
O7 Na1 O3 . . 80.1(2) ?
O4 Na1 O3 3 . 89.89(7) ?
O5 Na1 O3 3_545 . 87.54(7) ?
O1 Na1 O3 7_656 . 96.24(11) ?
O1 Na2 O6 3_445 3_445 94.24(10) ?
O1 Na2 O5 3_445 . 101.20(9) ?
O6 Na2 O5 3_445 . 88.61(14) ?
O1 Na2 O5 3_445 7_556 89.27(8) ?
O6 Na2 O5 3_445 7_556 170.07(11) ?
O5 Na2 O5 . 7_556 81.59(11) ?
O1 Na2 O3 3_445 3_455 162.33(8) ?
O6 Na2 O3 3_445 3_455 99.90(9) ?
O5 Na2 O3 . 3_455 89.77(7) ?
O5 Na2 O3 7_556 3_455 78.57(6) ?
O1 Na2 O4 3_445 3_455 88.04(9) ?
O6 Na2 O4 3_445 3_455 109.98(13) ?
O5 Na2 O4 . 3_455 158.74(8) ?
O5 Na2 O4 7_556 3_455 79.40(11) ?
O3 Na2 O4 3_455 3_455 77.23(8) ?
Na2 O6 H6 3 . 100.(3) ?
Na2 O6 H61 3 . 130.(5) ?
H6 O6 H61 . . 130.(6) ?
O71 O7 Na1 . . 74.6(9) ?
O71 O7 H7 . . 64.(4) ?
Na1 O7 H7 . . 83.(4) ?
O71 O7 H71 . . 33.(4) ?
Na1 O7 H71 . . 104.(4) ?
H7 O7 H71 . . 82.(5) ?
O7 O71 Na1 . . 88.0(10) ?
O7 O71 H7 . . 75.(4) ?
Na1 O71 H7 . . 89.(4) ?
O7 O71 H71 . . 104.(8) ?
Na1 O71 H71 . . 150.(7) ?
H7 O71 H71 . . 121.(8) ?

loop_
_geom_bond_atom_site_label_1
_geom_bond_atom_site_label_2
_geom_bond_site_symmetry_2
_geom_bond_distance
_geom_bond_publ_flag
P O1 . 1.504(2) no
P O2 . 1.499(2) no
P O3 . 1.597(2) no
P C2 . 1.811(3) no
C2 C1 . 1.519(3) no
O4 C1 . 1.267(3) no
O5 C1 . 1.247(3) no
Na1 O71 . 2.311(7) ?
Na1 O1 3_545 2.363(4) ?
Na1 O7 . 2.396(6) ?
Na1 O4 3 2.398(2) ?
Na1 O5 3_545 2.429(2) ?
Na1 O1 7_656 2.429(2) ?
Na1 O3 . 2.506(5) ?
Na2 O1 3_445 2.316(2) ?
Na2 O6 3_445 2.321(3) ?
Na2 O5 7_556 2.423(2) ?
Na2 O3 3_455 2.438(2) ?
Na2 O4 3_455 2.900(5) ?
Na2 O5 . 2.399(4) ?
O1 Na2 3 2.316(2) ?
O1 Na1 3_455 2.363(4) ?
O1 Na1 7_656 2.429(2) ?
O3 Na2 3_545 2.438(2) ?
O3 O4 5_656 2.572(4) ?
O3 H3 . 0.84(4) ?
O4 Na1 3_445 2.398(2) ?
O4 Na2 3_545 2.900(5) ?
O5 Na2 7_556 2.423(2) ?
O5 Na1 3_455 2.429(2) ?
C2 H21 . 0.95(3) ?
C2 H22 . 0.94(3) ?
Na1 Na2 1_655 3.376(5) ?
Na1 Na2 5_656 3.430(2) ?
Na1 Na2 3_545 3.460(4) ?
Na1 Na1 5_756 3.570(4) ?
Na2 Na1 1_455 3.376(5) ?
Na2 Na1 5_656 3.430(2) ?
Na2 Na1 3_455 3.460(4) ?
Na2 Na2 7_556 3.650(4) ?
O6 Na2 3 2.321(3) ?
O6 H6 . 0.81(4) ?
O6 H61 . 0.91(9) ?
O7 O71 . 0.719(9) ?
O7 H7 . 1.04(7) ?
O7 H71 . 1.02(7) ?
O71 H7 . 0.97(6) ?
O71 H71 . 0.57(6) ?

loop_
_geom_torsion_atom_site_label_1
_geom_torsion_atom_site_label_2
_geom_torsion_atom_site_label_3
_geom_torsion_atom_site_label_4
_geom_torsion
_geom_torsion_publ_flag
O1 P C2 C1 53.7(2) no
O2 P C2 C1 -177.4(2) no
O3 P C2 C1 -62.5(2) no
P C2 C1 O4 97.6(3) no
P C2 C1 O5 -78.3(3) no
